data_1572495
loop_
_publ_author_name
'Miyazaki, Ryuya'
'Takada, Fumito'
'Kikuchi, Takunari'
'Oguro, Yuya'
'Kamata, Makoto'
'Yukawa, Takafumi'
'Kato, Kenta'
'Muto, Kei'
'Yamaguchi, Junichiro'

_publ_section_title
;
 2<i>H</i>-Thiazolo[4,5-<i>d</i>][1,2,3]triazole: synthesis,
 functionalization, and application in scaffold-hopping.
;
_journal_issue 38
_journal_name_full 'Chemical science'
_journal_page_first 15835
_journal_page_last 15840
_journal_paper_doi 10.1039/d4sc03874f
_journal_volume 15
_journal_year 2024
_chemical_formula_moiety 'C19 H23 N5 S'
_chemical_formula_sum 'C19 H23 N5 S'
_chemical_formula_weight 353.48
_space_group_crystal_system triclinic
_space_group_IT_number 2
_space_group_name_Hall '-P 1'
_space_group_name_H-M_alt 'P -1'
_atom_sites_solution_hydrogens geom
_atom_sites_solution_primary dual
_audit_creation_date 2024-05-30
_audit_creation_method
;
Olex2 1.5
(compiled 2023.08.24 svn.re1ec1418 for OlexSys, GUI svn.r6817)
;
_audit_update_record
;
2024-06-06 deposited with the CCDC.	2024-09-03 downloaded from the CCDC.
;
_cell_angle_alpha 80.551(3)
_cell_angle_beta 86.987(3)
_cell_angle_gamma 77.131(2)
_cell_formula_units_Z 2
_cell_length_a 6.1240(2)
_cell_length_b 10.0991(3)
_cell_length_c 14.9338(6)
_cell_measurement_reflns_used 6221
_cell_measurement_temperature 100.01(10)
_cell_measurement_theta_max 74.1590
_cell_measurement_theta_min 2.9920
_cell_volume 888.07(5)
_computing_cell_refinement 'CrysAlisPro 1.171.42.100a (Rigaku OD, 2023)'
_computing_data_collection 'CrysAlisPro 1.171.42.100a (Rigaku OD, 2023)'
_computing_data_reduction 'CrysAlisPro 1.171.42.100a (Rigaku OD, 2023)'
_computing_molecular_graphics 'Olex2 1.5 (Dolomanov et al., 2009)'
_computing_publication_material 'Olex2 1.5 (Dolomanov et al., 2009)'
_computing_structure_refinement 'SHELXL 2018/3 (Sheldrick, 2015)'
_computing_structure_solution 'SHELXT 2018/2 (Sheldrick, 2018)'
_diffrn_ambient_environment N~2~
_diffrn_ambient_temperature 100.01(10)
_diffrn_detector 'Hybrid Pixel Array Detector'
_diffrn_detector_area_resol_mean 10.0000
_diffrn_detector_type HyPix
_diffrn_measured_fraction_theta_full 0.995
_diffrn_measured_fraction_theta_max 0.942
_diffrn_measurement_details
;
List of Runs (angles in degrees, time in seconds):

  # Type    Start    End  Width  t~exp~   \w     \q     \k     \f   Frames
#--------------------------------------------------------------------------
  1  \w    -59.00 -23.00   0.50    1.40    --  -96.00  61.00-180.00   72
  2  \w    -62.00 -33.00   0.50    1.40    --  -96.00  61.00-150.00   58
  3  \w    -50.00 -21.00   0.50    1.40    --  -96.00  45.00-120.00   58
  4  \w    -70.00 -45.00   0.50    1.40    --  -96.00  61.00-120.00   50
  5  \w    -48.00 -22.00   0.50    1.40    --  -96.00  45.00 -90.00   52
  6  \w    -59.00 -24.00   0.50    1.40    --  -96.00  61.00  90.00   70
  7  \w      8.00  34.00   0.50    0.40    --  -42.99  38.00  90.00   52
  8  \w    -41.00 -16.00   0.50    0.40    --  -42.99  38.00  90.00   50
  9  \w    -23.00  13.00   0.50    0.40    --  -42.99  19.00  30.00   72
 10  \w     14.00 116.00   0.50    0.40    --   42.99  77.00-120.00  204
 11  \w    123.00 175.00   0.50    1.40    --  108.01 116.00-127.00  104
 12  \w     69.00  94.00   0.50    0.40    --   42.99 167.00  18.00   50
 13  \w     86.00 111.00   0.50    1.40    --  108.01 167.00  18.00   50
 14  \w     88.00 177.00   0.50    1.40    --  108.01  61.00  60.00  178
 15  \w     36.00  61.00   0.50    1.40    --  108.01 -61.00   0.00   50
 16  \w     38.00  65.00   0.50    1.40    --  108.01 -77.00   0.00   54
 17  \w     34.00  79.00   0.50    1.40    --  108.01 -77.00 -60.00   90
 18  \w     72.00 100.00   0.50    1.40    --  108.01 -77.00   0.00   56
 19  \w     74.00  99.00   0.50    1.40    --  108.01 -77.00 120.00   50
 20  \w     35.00  60.00   0.50    1.40    --  108.01 -77.00 120.00   50
 21  \w     37.00  64.00   0.50    1.40    --  108.01 -95.00 150.00   54
 22  \w     81.00 108.00   0.50    1.40    --  108.01-116.00 143.00   54
 23  \w     28.00  73.00   0.50    0.40    --   42.99-116.00 143.00   90
 24  \w     82.00 107.00   0.50    0.40    --   42.99-167.00  -2.00   50
 25  \w    102.00 141.00   0.50    1.40    --  108.01-167.00  -2.00   78
 26  \w     51.00  85.00   0.50    1.40    --  108.01 -95.00 -90.00   68
 27  \w     63.00 104.00   0.50    1.40    --  108.01 -95.00 -60.00   82
 28  \w     74.00 106.00   0.50    1.40    --  108.01 -98.00  -5.61   64
 29  \w     36.00  63.00   0.50    1.40    --  108.01 -98.00  -5.61   54
 30  \w     77.00 106.00   0.50    1.40    --  108.01 -95.00 150.00   58
 31  \w    -83.00  -7.00   0.50    0.40    --  -42.99 116.00-127.00  152
 32  \w    -58.00 -28.00   0.50    1.40    --  -96.00 116.00-127.00   60
 33  \w    -92.00 -66.00   0.50    0.40    --  -42.99 167.00  18.00   52
 34  \w    -58.00 -25.00   0.50    1.40    --  -96.00 125.00  30.00   66
 35  \w   -177.00 -53.00   0.50    1.40    --  -96.00 -15.00 -30.00  248
 36  \w   -133.00 -75.00   0.50    1.40    --  -96.00 -45.00-150.00  116
 37  \w    -63.00 -21.00   0.50    0.40    --  -42.99 -38.00 120.00   84
 38  \w   -118.00 -70.00   0.50    0.40    --  -42.99 -38.00 120.00   96
 39  \w   -124.00 -99.00   0.50    1.40    --  -96.00-116.00 143.00   50
 40  \w    -80.00 -46.00   0.50    0.40    --  -42.99-167.00  -2.00   68
 41  \w    -71.00 -46.00   0.50    1.40    --  -96.00-167.00  -2.00   50
 42  \w   -103.00 -78.00   0.50    1.40    --  -96.00-167.00  -2.00   50
 43  \w   -135.00-109.00   0.50    1.40    --  -96.00-167.00  -2.00   52
;
_diffrn_measurement_device 'four-circle diffractometer'
_diffrn_measurement_device_type 'XtaLAB Synergy, Dualflex, HyPix'
_diffrn_measurement_method '\w scans'
_diffrn_orient_matrix_type 'CrysAlisPro convention (1999,Acta A55,543-557)'
_diffrn_orient_matrix_UB_11 -0.0201721000
_diffrn_orient_matrix_UB_12 -0.0004879000
_diffrn_orient_matrix_UB_13 -0.1023326000
_diffrn_orient_matrix_UB_21 -0.0948990000
_diffrn_orient_matrix_UB_22 0.1564619000
_diffrn_orient_matrix_UB_23 -0.0143285000
_diffrn_orient_matrix_UB_31 0.2391456000
_diffrn_orient_matrix_UB_32 0.0248895000
_diffrn_orient_matrix_UB_33 -0.0161961000
_diffrn_radiation_monochromator mirror
_diffrn_radiation_probe x-ray
_diffrn_radiation_type 'Cu K\a'
_diffrn_radiation_wavelength 1.54184
_diffrn_reflns_av_R_equivalents 0.0254
_diffrn_reflns_av_unetI/netI 0.0309
_diffrn_reflns_Laue_measured_fraction_full 0.995
_diffrn_reflns_Laue_measured_fraction_max 0.942
_diffrn_reflns_limit_h_max 7
_diffrn_reflns_limit_h_min -6
_diffrn_reflns_limit_k_max 12
_diffrn_reflns_limit_k_min -11
_diffrn_reflns_limit_l_max 18
_diffrn_reflns_limit_l_min -17
_diffrn_reflns_number 9014
_diffrn_reflns_point_group_measured_fraction_full 0.995
_diffrn_reflns_point_group_measured_fraction_max 0.942
_diffrn_reflns_theta_full 67.684
_diffrn_reflns_theta_max 74.486
_diffrn_reflns_theta_min 3.000
_diffrn_source 'micro-focus sealed X-ray tube'
_diffrn_source_type 'PhotonJet (Cu) X-ray Source'
_exptl_absorpt_coefficient_mu 1.702
_exptl_absorpt_correction_T_max 1.000
_exptl_absorpt_correction_T_min 0.803
_exptl_absorpt_correction_type gaussian
_exptl_absorpt_process_details
;
CrysAlisPro 1.171.42.100a (Rigaku Oxford Diffraction, 2023)
Numerical absorption correction based on gaussian integration over
a multifaceted crystal model
Empirical absorption correction using spherical harmonics,
implemented in SCALE3 ABSPACK scaling algorithm.
;
_exptl_crystal_colour colourless
_exptl_crystal_colour_primary colourless
_exptl_crystal_density_diffrn 1.322
_exptl_crystal_description needle
_exptl_crystal_F_000 376
_exptl_crystal_size_max 0.15
_exptl_crystal_size_mid 0.07
_exptl_crystal_size_min 0.04
_refine_diff_density_max 0.411
_refine_diff_density_min -0.217
_refine_diff_density_rms 0.044
_refine_ls_extinction_method none
_refine_ls_goodness_of_fit_ref 1.065
_refine_ls_hydrogen_treatment constr
_refine_ls_matrix_type full
_refine_ls_number_parameters 226
_refine_ls_number_reflns 3432
_refine_ls_number_restraints 0
_refine_ls_restrained_S_all 1.065
_refine_ls_R_factor_all 0.0383
_refine_ls_R_factor_gt 0.0345
_refine_ls_shift/su_max 0.001
_refine_ls_shift/su_mean 0.000
_refine_ls_structure_factor_coef Fsqd
_refine_ls_weighting_details 'w=1/[\s^2^(Fo^2^)+(0.0475P)^2^+0.3074P] where P=(Fo^2^+2Fc^2^)/3'
_refine_ls_weighting_scheme calc
_refine_ls_wR_factor_gt 0.0916
_refine_ls_wR_factor_ref 0.0947
_reflns_Friedel_coverage 0.000
_reflns_number_gt 3077
_reflns_number_total 3432
_reflns_threshold_expression 'I > 2\s(I)'
_cod_data_source_file d4sc03874f2.cif
_cod_data_source_block 11N1
_cod_depositor_comments 'Adding full bibliography for 1572494--1572495.cif.'
_cod_database_code 1572495
_shelx_shelxl_version_number 2018/3
_chemical_oxdiff_formula 'C11 H10 N O'
_shelx_space_group_comment
;
The symmetry employed for this shelxl refinement is uniquely defined
by the following loop, which should always be used as a source of
symmetry information in preference to the above space-group names.
They are only intended as comments.
;
_shelx_estimated_absorpt_t_max 0.935
_shelx_estimated_absorpt_t_min 0.784
_olex2_refinement_description
;
1.a Ternary CH refined with riding coordinates:
 C11(H11), C5(H5)
1.b Secondary CH2 refined with riding coordinates:
 C9(H9A,H9B), C10(H10A,H10B), C8(H8A,H8B), C12(H12A,H12B), C13(H13A,H13B),
 C4(H4A,H4B), C7(H7A,H7B), C6(H6A,H6B)
1.c Aromatic/amide H refined with riding coordinates:
 C15(H15), C16(H16), C19(H19), C18(H18), C17(H17)
;
_olex2_submission_special_instructions 'No special instructions were received'
_oxdiff_exptl_absorpt_empirical_details
;
Empirical correction (ABSPACK) includes:
- Absorption correction using spherical harmonics
- Frame scaling
;
_oxdiff_exptl_absorpt_empirical_full_max 1.313
_oxdiff_exptl_absorpt_empirical_full_min 0.849

loop_
_space_group_symop_operation_xyz
'x, y, z'
'-x, -y, -z'

loop_
_atom_site_label
_atom_site_type_symbol
_atom_site_fract_x
_atom_site_fract_y
_atom_site_fract_z
_atom_site_U_iso_or_equiv
_atom_site_adp_type
_atom_site_occupancy
_atom_site_site_symmetry_order
_atom_site_calc_flag
_atom_site_refinement_flags_posn
_atom_site_refinement_flags_adp
_atom_site_refinement_flags_occupancy
_atom_site_disorder_assembly
_atom_site_disorder_group
S1 S 0.81624(5) 0.43606(3) 0.86847(2) 0.02407(12) Uani 1 1 d . . . . .
N3 N 0.4602(2) 0.74449(12) 0.94909(8) 0.0236(3) Uani 1 1 d . . . . .
N5 N 0.6451(2) 0.32318(12) 0.71530(8) 0.0218(3) Uani 1 1 d . . . . .
N4 N 0.39175(19) 0.56754(12) 0.85917(8) 0.0225(3) Uani 1 1 d . . . . .
N2 N 0.6499(2) 0.76041(13) 0.98573(9) 0.0272(3) Uani 1 1 d . . . . .
N1 N 0.8191(2) 0.65954(13) 0.96844(9) 0.0271(3) Uani 1 1 d . . . . .
C2 C 0.5095(2) 0.63187(14) 0.90781(9) 0.0213(3) Uani 1 1 d . . . . .
C14 C 0.9757(2) 0.24832(14) 0.45781(10) 0.0229(3) Uani 1 1 d . . . . .
C1 C 0.7340(2) 0.57974(15) 0.92085(9) 0.0227(3) Uani 1 1 d . . . . .
C3 C 0.5351(2) 0.46262(15) 0.83518(9) 0.0220(3) Uani 1 1 d . . . . .
C11 C 0.7995(2) 0.27949(14) 0.53095(10) 0.0229(3) Uani 1 1 d . . . . .
H11 H 0.649980 0.300437 0.501696 0.027 Uiso 1 1 calc R U . . .
C9 C 0.6360(2) 0.43929(14) 0.64135(10) 0.0223(3) Uani 1 1 d . . . . .
H9A H 0.652948 0.521155 0.666534 0.027 Uiso 1 1 calc R U . . .
H9B H 0.488092 0.461151 0.612193 0.027 Uiso 1 1 calc R U . . .
C10 C 0.8189(2) 0.40720(14) 0.57073(10) 0.0221(3) Uani 1 1 d . . . . .
H10A H 0.967198 0.391019 0.598876 0.026 Uiso 1 1 calc R U . . .
H10B H 0.806876 0.486863 0.521396 0.026 Uiso 1 1 calc R U . . .
C15 C 0.9188(2) 0.28518(15) 0.36665(10) 0.0251(3) Uani 1 1 d . . . . .
H15 H 0.767198 0.325043 0.351198 0.030 Uiso 1 1 calc R U . . .
C8 C 0.4742(2) 0.35992(15) 0.78427(10) 0.0245(3) Uani 1 1 d . . . . .
H8A H 0.460110 0.276339 0.827209 0.029 Uiso 1 1 calc R U . . .
H8B H 0.327806 0.399387 0.754914 0.029 Uiso 1 1 calc R U . . .
C16 C 1.0784(3) 0.26505(15) 0.29776(11) 0.0279(3) Uani 1 1 d . . . . .
H16 H 1.035884 0.291718 0.236041 0.033 Uiso 1 1 calc R U . . .
C12 C 0.8000(3) 0.16120(15) 0.60966(10) 0.0282(3) Uani 1 1 d . . . . .
H12A H 0.775917 0.079801 0.585790 0.034 Uiso 1 1 calc R U . . .
H12B H 0.947723 0.135981 0.639145 0.034 Uiso 1 1 calc R U . . .
C19 C 1.1996(2) 0.18792(15) 0.47828(11) 0.0271(3) Uani 1 1 d . . . . .
H19 H 1.242931 0.160822 0.539894 0.032 Uiso 1 1 calc R U . . .
C18 C 1.3596(2) 0.16710(15) 0.40936(12) 0.0296(3) Uani 1 1 d . . . . .
H18 H 1.511079 0.125884 0.424313 0.036 Uiso 1 1 calc R U . . .
C17 C 1.2998(3) 0.20599(15) 0.31924(11) 0.0294(3) Uani 1 1 d . . . . .
H17 H 1.409782 0.192298 0.272412 0.035 Uiso 1 1 calc R U . . .
C13 C 0.6176(3) 0.20121(15) 0.67949(10) 0.0269(3) Uani 1 1 d . . . . .
H13A H 0.469132 0.220308 0.651064 0.032 Uiso 1 1 calc R U . . .
H13B H 0.623702 0.123648 0.730014 0.032 Uiso 1 1 calc R U . . .
C4 C 0.2477(3) 0.84321(15) 0.95541(11) 0.0278(3) Uani 1 1 d . . . . .
H4A H 0.229740 0.867973 1.017234 0.033 Uiso 1 1 calc R U . . .
H4B H 0.123097 0.799592 0.945693 0.033 Uiso 1 1 calc R U . . .
C5 C 0.2340(3) 0.97145(16) 0.88728(11) 0.0330(4) Uani 1 1 d . . . . .
H5 H 0.326436 1.036263 0.899770 0.040 Uiso 1 1 calc R U . . .
C7 C 0.2024(3) 0.96585(18) 0.78962(12) 0.0347(4) Uani 1 1 d . . . . .
H7A H 0.193642 0.876227 0.773025 0.042 Uiso 1 1 calc R U . . .
H7B H 0.276372 1.024307 0.743555 0.042 Uiso 1 1 calc R U . . .
C6 C 0.0117(3) 1.03611(18) 0.84409(12) 0.0386(4) Uani 1 1 d . . . . .
H6A H -0.114086 0.989645 0.861153 0.046 Uiso 1 1 calc R U . . .
H6B H -0.031327 1.137777 0.831672 0.046 Uiso 1 1 calc R U . . .

loop_
_atom_site_aniso_label
_atom_site_aniso_U_11
_atom_site_aniso_U_22
_atom_site_aniso_U_33
_atom_site_aniso_U_23
_atom_site_aniso_U_13
_atom_site_aniso_U_12
S1 0.02223(18) 0.02570(19) 0.0249(2) -0.00700(14) -0.00201(13) -0.00398(13)
N3 0.0251(6) 0.0249(6) 0.0219(6) -0.0054(5) 0.0008(5) -0.0069(5)
N5 0.0275(6) 0.0213(6) 0.0188(6) -0.0058(5) 0.0007(5) -0.0084(5)
N4 0.0235(6) 0.0265(6) 0.0187(6) -0.0043(5) -0.0006(4) -0.0071(5)
N2 0.0286(6) 0.0302(6) 0.0266(6) -0.0088(5) -0.0004(5) -0.0110(5)
N1 0.0264(6) 0.0306(6) 0.0269(7) -0.0090(5) -0.0009(5) -0.0088(5)
C2 0.0238(7) 0.0242(7) 0.0166(7) -0.0041(5) 0.0005(5) -0.0066(5)
C14 0.0251(7) 0.0204(6) 0.0260(7) -0.0075(6) 0.0000(6) -0.0082(5)
C1 0.0225(7) 0.0263(7) 0.0198(7) -0.0040(5) -0.0005(5) -0.0061(5)
C3 0.0237(6) 0.0271(7) 0.0163(6) -0.0022(5) -0.0001(5) -0.0088(5)
C11 0.0239(7) 0.0247(7) 0.0222(7) -0.0066(6) -0.0006(5) -0.0076(5)
C9 0.0249(7) 0.0214(6) 0.0211(7) -0.0039(5) -0.0008(5) -0.0057(5)
C10 0.0250(7) 0.0217(6) 0.0206(7) -0.0038(5) -0.0004(5) -0.0071(5)
C15 0.0238(7) 0.0266(7) 0.0261(7) -0.0062(6) 0.0011(6) -0.0067(5)
C8 0.0270(7) 0.0282(7) 0.0214(7) -0.0066(6) 0.0010(6) -0.0108(6)
C16 0.0328(8) 0.0287(7) 0.0249(7) -0.0071(6) 0.0048(6) -0.0116(6)
C12 0.0402(8) 0.0212(7) 0.0256(8) -0.0071(6) 0.0030(6) -0.0101(6)
C19 0.0277(7) 0.0262(7) 0.0300(8) -0.0090(6) -0.0042(6) -0.0071(6)
C18 0.0223(7) 0.0256(7) 0.0435(9) -0.0113(7) -0.0001(6) -0.0063(6)
C17 0.0288(7) 0.0261(7) 0.0372(9) -0.0125(6) 0.0105(6) -0.0111(6)
C13 0.0366(8) 0.0247(7) 0.0235(7) -0.0055(6) 0.0013(6) -0.0144(6)
C4 0.0280(7) 0.0274(7) 0.0274(8) -0.0078(6) 0.0038(6) -0.0034(6)
C5 0.0370(8) 0.0273(8) 0.0355(9) -0.0076(7) -0.0003(7) -0.0066(6)
C7 0.0314(8) 0.0372(9) 0.0340(9) -0.0064(7) 0.0017(7) -0.0045(7)
C6 0.0385(9) 0.0348(9) 0.0377(9) -0.0081(7) 0.0017(7) 0.0038(7)

loop_
_atom_type_symbol
_atom_type_description
_atom_type_scat_dispersion_real
_atom_type_scat_dispersion_imag
_atom_type_scat_source
C C 0.0181 0.0091 'International Tables Vol C Tables 4.2.6.8 and 6.1.1.4'
H H 0.0000 0.0000 'International Tables Vol C Tables 4.2.6.8 and 6.1.1.4'
N N 0.0311 0.0180 'International Tables Vol C Tables 4.2.6.8 and 6.1.1.4'
S S 0.3331 0.5567 'International Tables Vol C Tables 4.2.6.8 and 6.1.1.4'

loop_
_exptl_crystal_face_index_h
_exptl_crystal_face_index_k
_exptl_crystal_face_index_l
_exptl_crystal_face_perp_dist
-4 1 0 0.0587
0 -6 2 0.0313
-1 -1 9 0.0042
0 0 -9 0.0286
0 6 5 0.0151
-4 -2 1 0.0657
0 -6 -5 0.0529
4 2 2 0.0681
0 1 -9 0.0290
0 -1 9 0.0114

loop_
_geom_angle_atom_site_label_1
_geom_angle_atom_site_label_2
_geom_angle_atom_site_label_3
_geom_angle
_geom_angle_site_symmetry_1
_geom_angle_site_symmetry_3
_geom_angle_publ_flag
C1 S1 C3 87.38(7) . . ?
N2 N3 C4 121.10(12) . . ?
C2 N3 N2 109.07(11) . . ?
C2 N3 C4 129.80(12) . . ?
C8 N5 C9 110.04(11) . . ?
C8 N5 C13 111.35(11) . . ?
C13 N5 C9 110.18(11) . . ?
C3 N4 C2 106.32(12) . . ?
N1 N2 N3 108.96(11) . . ?
N2 N1 C1 106.71(12) . . ?
N3 C2 N4 135.41(13) . . ?
N3 C2 C1 105.22(12) . . ?
C1 C2 N4 119.36(13) . . ?
C15 C14 C11 120.00(13) . . ?
C15 C14 C19 117.82(14) . . ?
C19 C14 C11 122.13(13) . . ?
N1 C1 S1 140.91(11) . . ?
N1 C1 C2 110.04(13) . . ?
C2 C1 S1 109.02(11) . . ?
N4 C3 S1 117.91(10) . . ?
N4 C3 C8 124.02(12) . . ?
C8 C3 S1 118.02(11) . . ?
C14 C11 H11 107.3 . . ?
C14 C11 C10 111.73(11) . . ?
C14 C11 C12 114.78(12) . . ?
C10 C11 H11 107.3 . . ?
C12 C11 H11 107.3 . . ?
C12 C11 C10 108.17(11) . . ?
N5 C9 H9A 109.3 . . ?
N5 C9 H9B 109.3 . . ?
N5 C9 C10 111.46(11) . . ?
H9A C9 H9B 108.0 . . ?
C10 C9 H9A 109.3 . . ?
C10 C9 H9B 109.3 . . ?
C11 C10 H10A 109.5 . . ?
C11 C10 H10B 109.5 . . ?
C9 C10 C11 110.77(11) . . ?
C9 C10 H10A 109.5 . . ?
C9 C10 H10B 109.5 . . ?
H10A C10 H10B 108.1 . . ?
C14 C15 H15 119.2 . . ?
C16 C15 C14 121.56(14) . . ?
C16 C15 H15 119.2 . . ?
N5 C8 C3 110.48(11) . . ?
N5 C8 H8A 109.6 . . ?
N5 C8 H8B 109.6 . . ?
C3 C8 H8A 109.6 . . ?
C3 C8 H8B 109.6 . . ?
H8A C8 H8B 108.1 . . ?
C15 C16 H16 120.1 . . ?
C17 C16 C15 119.88(14) . . ?
C17 C16 H16 120.1 . . ?
C11 C12 H12A 109.4 . . ?
C11 C12 H12B 109.4 . . ?
H12A C12 H12B 108.0 . . ?
C13 C12 C11 111.19(12) . . ?
C13 C12 H12A 109.4 . . ?
C13 C12 H12B 109.4 . . ?
C14 C19 H19 119.6 . . ?
C18 C19 C14 120.71(14) . . ?
C18 C19 H19 119.6 . . ?
C19 C18 H18 119.8 . . ?
C17 C18 C19 120.49(14) . . ?
C17 C18 H18 119.8 . . ?
C16 C17 H17 120.2 . . ?
C18 C17 C16 119.54(14) . . ?
C18 C17 H17 120.2 . . ?
N5 C13 C12 111.05(11) . . ?
N5 C13 H13A 109.4 . . ?
N5 C13 H13B 109.4 . . ?
C12 C13 H13A 109.4 . . ?
C12 C13 H13B 109.4 . . ?
H13A C13 H13B 108.0 . . ?
N3 C4 H4A 109.1 . . ?
N3 C4 H4B 109.1 . . ?
N3 C4 C5 112.36(12) . . ?
H4A C4 H4B 107.9 . . ?
C5 C4 H4A 109.1 . . ?
C5 C4 H4B 109.1 . . ?
C4 C5 H5 116.1 . . ?
C4 C5 C6 117.56(15) . . ?
C7 C5 C4 119.09(14) . . ?
C7 C5 H5 116.1 . . ?
C7 C5 C6 60.12(11) . . ?
C6 C5 H5 116.1 . . ?
C5 C7 H7A 117.8 . . ?
C5 C7 H7B 117.8 . . ?
C5 C7 C6 60.20(11) . . ?
H7A C7 H7B 114.9 . . ?
C6 C7 H7A 117.8 . . ?
C6 C7 H7B 117.8 . . ?
C5 C6 H6A 117.8 . . ?
C5 C6 H6B 117.8 . . ?
C7 C6 C5 59.68(11) . . ?
C7 C6 H6A 117.8 . . ?
C7 C6 H6B 117.8 . . ?
H6A C6 H6B 114.9 . . ?

loop_
_geom_bond_atom_site_label_1
_geom_bond_atom_site_label_2
_geom_bond_distance
_geom_bond_site_symmetry_2
_geom_bond_publ_flag
S1 C1 1.7252(15) . ?
S1 C3 1.7675(14) . ?
N3 N2 1.3613(17) . ?
N3 C2 1.3500(18) . ?
N3 C4 1.4615(19) . ?
N5 C9 1.4663(18) . ?
N5 C8 1.4602(18) . ?
N5 C13 1.4662(18) . ?
N4 C2 1.3743(18) . ?
N4 C3 1.3034(19) . ?
N2 N1 1.3289(18) . ?
N1 C1 1.3565(19) . ?
C2 C1 1.370(2) . ?
C14 C11 1.5144(19) . ?
C14 C15 1.392(2) . ?
C14 C19 1.399(2) . ?
C3 C8 1.5012(19) . ?
C11 H11 1.0000 . ?
C11 C10 1.5353(19) . ?
C11 C12 1.532(2) . ?
C9 H9A 0.9900 . ?
C9 H9B 0.9900 . ?
C9 C10 1.5157(19) . ?
C10 H10A 0.9900 . ?
C10 H10B 0.9900 . ?
C15 H15 0.9500 . ?
C15 C16 1.389(2) . ?
C8 H8A 0.9900 . ?
C8 H8B 0.9900 . ?
C16 H16 0.9500 . ?
C16 C17 1.385(2) . ?
C12 H12A 0.9900 . ?
C12 H12B 0.9900 . ?
C12 C13 1.521(2) . ?
C19 H19 0.9500 . ?
C19 C18 1.392(2) . ?
C18 H18 0.9500 . ?
C18 C17 1.383(2) . ?
C17 H17 0.9500 . ?
C13 H13A 0.9900 . ?
C13 H13B 0.9900 . ?
C4 H4A 0.9900 . ?
C4 H4B 0.9900 . ?
C4 C5 1.499(2) . ?
C5 H5 1.0000 . ?
C5 C7 1.493(2) . ?
C5 C6 1.501(2) . ?
C7 H7A 0.9900 . ?
C7 H7B 0.9900 . ?
C7 C6 1.500(2) . ?
C6 H6A 0.9900 . ?
C6 H6B 0.9900 . ?

loop_
_geom_torsion_atom_site_label_1
_geom_torsion_atom_site_label_2
_geom_torsion_atom_site_label_3
_geom_torsion_atom_site_label_4
_geom_torsion
_geom_torsion_site_symmetry_1
_geom_torsion_site_symmetry_2
_geom_torsion_site_symmetry_3
_geom_torsion_site_symmetry_4
_geom_torsion_publ_flag
S1 C3 C8 N5 -43.14(15) . . . . ?
N3 N2 N1 C1 -0.19(15) . . . . ?
N3 C2 C1 S1 -178.89(9) . . . . ?
N3 C2 C1 N1 -0.41(16) . . . . ?
N3 C4 C5 C7 73.09(18) . . . . ?
N3 C4 C5 C6 142.43(14) . . . . ?
N5 C9 C10 C11 58.32(15) . . . . ?
N4 C2 C1 S1 0.14(16) . . . . ?
N4 C2 C1 N1 178.63(12) . . . . ?
N4 C3 C8 N5 139.41(14) . . . . ?
N2 N3 C2 N4 -178.52(15) . . . . ?
N2 N3 C2 C1 0.28(15) . . . . ?
N2 N3 C4 C5 78.87(17) . . . . ?
N2 N1 C1 S1 178.11(14) . . . . ?
N2 N1 C1 C2 0.38(16) . . . . ?
C2 N3 N2 N1 -0.06(15) . . . . ?
C2 N3 C4 C5 -98.98(17) . . . . ?
C2 N4 C3 S1 -0.42(15) . . . . ?
C2 N4 C3 C8 177.04(12) . . . . ?
C14 C11 C10 C9 178.00(11) . . . . ?
C14 C11 C12 C13 -179.74(11) . . . . ?
C14 C15 C16 C17 0.5(2) . . . . ?
C14 C19 C18 C17 0.1(2) . . . . ?
C1 S1 C3 N4 0.44(12) . . . . ?
C1 S1 C3 C8 -177.17(11) . . . . ?
C3 S1 C1 N1 -178.04(18) . . . . ?
C3 S1 C1 C2 -0.29(10) . . . . ?
C3 N4 C2 N3 178.84(15) . . . . ?
C3 N4 C2 C1 0.17(17) . . . . ?
C11 C14 C15 C16 176.42(13) . . . . ?
C11 C14 C19 C18 -176.65(12) . . . . ?
C11 C12 C13 N5 -58.02(16) . . . . ?
C9 N5 C8 C3 -70.74(14) . . . . ?
C9 N5 C13 C12 59.21(15) . . . . ?
C10 C11 C12 C13 54.76(15) . . . . ?
C15 C14 C11 C10 -101.25(15) . . . . ?
C15 C14 C11 C12 135.13(14) . . . . ?
C15 C14 C19 C18 0.7(2) . . . . ?
C15 C16 C17 C18 0.2(2) . . . . ?
C8 N5 C9 C10 177.17(11) . . . . ?
C8 N5 C13 C12 -178.40(12) . . . . ?
C12 C11 C10 C9 -54.72(15) . . . . ?
C19 C14 C11 C10 76.03(17) . . . . ?
C19 C14 C11 C12 -47.59(18) . . . . ?
C19 C14 C15 C16 -1.0(2) . . . . ?
C19 C18 C17 C16 -0.5(2) . . . . ?
C13 N5 C9 C10 -59.68(15) . . . . ?
C13 N5 C8 C3 166.80(12) . . . . ?
C4 N3 N2 N1 -178.31(12) . . . . ?
C4 N3 C2 N4 -0.5(3) . . . . ?
C4 N3 C2 C1 178.33(14) . . . . ?
C4 C5 C7 C6 106.91(17) . . . . ?
C4 C5 C6 C7 -109.43(16) . . . . ?

loop_
_exptl_oxdiff_crystal_face_indexfrac_h
_exptl_oxdiff_crystal_face_indexfrac_k
_exptl_oxdiff_crystal_face_indexfrac_l
_exptl_oxdiff_crystal_face_x
_exptl_oxdiff_crystal_face_y
_exptl_oxdiff_crystal_face_z
-3.7311 0.8116 -0.4385 0.1197 0.4873 -0.8650
-0.4313 -6.0064 2.2714 -0.2208 -0.9314 -0.2894
-1.2078 -0.9607 8.7985 -0.8755 -0.1618 -0.4552
0.1773 0.3876 -9.4400 0.9623 0.1791 0.2049
0.1579 6.0893 4.5895 -0.4758 0.8720 0.1150
-3.9046 -1.8269 1.1008 -0.0330 0.0689 -0.9971
-0.2263 -6.1163 -4.5664 0.4748 -0.8701 -0.1324
3.9308 2.0808 1.7145 -0.2558 -0.0720 0.9641
0.3041 1.1222 -9.1336 0.9280 0.2776 0.2486
0.0725 -0.9169 9.2400 -0.9466 -0.2827 -0.1551
